data_4504298
loop_
_publ_author_name
'Wang, Cui-Juan'
'Ma, Hai-Rui'
'Wang, Yao-Yu'
'Liu, Ping'
'Zhou, Li-Jun'
'Shi, Qi-Zhen'
'Peng, Shie-Ming'

_publ_section_title
;
 Subtle Structural Changes in Coordination Chains:&#x00A0; Influence of
 the Flexibility of the Precursor Ligands and of the Solvent
;
_journal_issue 9
_journal_name_full 'Crystal Growth &amp; Design'
_journal_page_first 1811
_journal_paper_doi 10.1021/cg070246g
_journal_volume 7
_journal_year 2007
_chemical_formula_sum 'C25 H33 Cu N5 O6'
_chemical_formula_weight 563.10
_chemical_name_systematic
;

 ?

;
_space_group_IT_number 15
_symmetry_cell_setting monoclinic
_symmetry_space_group_name_Hall '-C 2yc'
_symmetry_space_group_name_H-M 'C 1 2/c 1'
_atom_sites_solution_hydrogens geom
_atom_sites_solution_primary direct
_atom_sites_solution_secondary difmap
_audit_creation_method SHELXL-97
_cell_angle_alpha 90.00
_cell_angle_beta 121.319(5)
_cell_angle_gamma 90.00
_cell_formula_units_Z 4
_cell_length_a 20.212(7)
_cell_length_b 8.517(3)
_cell_length_c 18.456(9)
_cell_measurement_reflns_used 958
_cell_measurement_temperature 296(2)
_cell_measurement_theta_max 18.73
_cell_measurement_theta_min 2.36
_cell_volume 2714.2(19)
_computing_cell_refinement 'Bruker SMART'
_computing_data_collection 'Bruker SMART'
_computing_data_reduction 'Bruker SAINT'
_computing_molecular_graphics 'Bruker SHELXTL'
_computing_publication_material 'Bruker SHELXTL'
_computing_structure_refinement 'SHELXL-97 (Sheldrick, 1997)'
_computing_structure_solution 'SHELXS-97 (Sheldrick, 1990)'
_diffrn_ambient_temperature 296(2)
_diffrn_measured_fraction_theta_full 0.994
_diffrn_measured_fraction_theta_max 0.994
_diffrn_measurement_device_type 'CCD area detector'
_diffrn_measurement_method 'phi and omega scans'
_diffrn_radiation_monochromator graphite
_diffrn_radiation_source 'fine-focus sealed tube'
_diffrn_radiation_type MoK\a
_diffrn_radiation_wavelength 0.71073
_diffrn_reflns_av_R_equivalents 0.0400
_diffrn_reflns_av_sigmaI/netI 0.0521
_diffrn_reflns_limit_h_max 23
_diffrn_reflns_limit_h_min -24
_diffrn_reflns_limit_k_max 8
_diffrn_reflns_limit_k_min -10
_diffrn_reflns_limit_l_max 22
_diffrn_reflns_limit_l_min -18
_diffrn_reflns_number 6663
_diffrn_reflns_theta_full 25.10
_diffrn_reflns_theta_max 25.10
_diffrn_reflns_theta_min 2.43
_exptl_absorpt_coefficient_mu 0.852
_exptl_absorpt_correction_T_max 0.9273
_exptl_absorpt_correction_T_min 0.8467
_exptl_absorpt_correction_type multi-scan
_exptl_absorpt_process_details 'SADABS(Bruker, 2000)'
_exptl_crystal_density_diffrn 1.378
_exptl_crystal_density_meas 0
_exptl_crystal_density_method 'not measured'
_exptl_crystal_F_000 1180
_exptl_crystal_size_max 0.20
_exptl_crystal_size_mid 0.13
_exptl_crystal_size_min 0.09
_refine_diff_density_max 0.483
_refine_diff_density_min -0.241
_refine_diff_density_rms 0.061
_refine_ls_extinction_method none
_refine_ls_goodness_of_fit_ref 0.977
_refine_ls_hydrogen_treatment mixed
_refine_ls_matrix_type full
_refine_ls_number_parameters 171
_refine_ls_number_reflns 2410
_refine_ls_number_restraints 1
_refine_ls_restrained_S_all 0.987
_refine_ls_R_factor_all 0.0784
_refine_ls_R_factor_gt 0.0483
_refine_ls_shift/su_max 0.000
_refine_ls_shift/su_mean 0.000
_refine_ls_structure_factor_coef Fsqd
_refine_ls_weighting_details 'calc w=1/[\s^2^(Fo^2^)+(0.0826P)^2^+0.0000P] where P=(Fo^2^+2Fc^2^)/3'
_refine_ls_weighting_scheme calc
_refine_ls_wR_factor_gt 0.1299
_refine_ls_wR_factor_ref 0.1414
_reflns_number_gt 1520
_reflns_number_total 2410
_reflns_threshold_expression >2sigma(I)
_cod_data_source_file cg070246gsi20070606_093037.cif
_cod_data_source_block xb0681
_cod_depositor_comments
;
The following automatic conversions were performed:

'_symmetry_cell_setting' value 'Monoclinic' changed to 'monoclinic'
according to /home/saulius/struct/CIF-dictionaries/cif_core.dic
dictionary named 'cif_core.dic' version 2.4.1 from 2010-06-29.

Automatic conversion script
Id: cif_fix_values 1715 2011-07-08 13:25:40Z adriana 
;
_cod_original_cell_volume 2714.1(18)
_cod_original_sg_symbol_H-M C2/c
_cod_database_code 4504298

loop_
_symmetry_equiv_pos_as_xyz
'x, y, z'
'-x, y, -z+1/2'
'x+1/2, y+1/2, z'
'-x+1/2, y+1/2, -z+1/2'
'-x, -y, -z'
'x, -y, z-1/2'
'-x+1/2, -y+1/2, -z'
'x+1/2, -y+1/2, z-1/2'

loop_
_atom_site_label
_atom_site_type_symbol
_atom_site_fract_x
_atom_site_fract_y
_atom_site_fract_z
_atom_site_U_iso_or_equiv
_atom_site_adp_type
_atom_site_occupancy
_atom_site_symmetry_multiplicity
_atom_site_calc_flag
_atom_site_refinement_flags
_atom_site_disorder_assembly
_atom_site_disorder_group
Cu1 Cu 0.2500 0.2500 0.5000 0.04880(19) Uani 1 2 d S . 4
N1 N 0.19270(15) 0.4560(3) 0.46351(15) 0.0517(7) Uani 1 1 d . A 4
N2 N 0.08570(15) 0.8960(3) 0.39763(15) 0.0550(8) Uani 1 1 d . A 4
H2A H 0.0949 0.9485 0.4417 0.066 Uiso 1 1 calc R A 4
N3 N 0.0000 0.8938(4) 0.2500 0.0461(9) Uani 1 2 d S . 4
O1 O 0.25038(13) 0.2419(2) 0.39406(13) 0.0539(6) Uani 1 1 d . B 4
O2 O 0.35386(15) 0.3855(3) 0.47047(16) 0.0874(9) Uani 1 1 d . B 4
C1 C 0.14858(18) 0.4997(4) 0.38145(19) 0.0517(9) Uani 1 1 d . A 4
H1 H 0.1438 0.4296 0.3403 0.062 Uiso 1 1 calc R A 4
C2 C 0.11043(17) 0.6403(4) 0.35478(19) 0.0503(9) Uani 1 1 d . A 4
H2 H 0.0802 0.6629 0.2972 0.060 Uiso 1 1 calc R A 4
C3 C 0.11735(17) 0.7485(4) 0.41434(19) 0.0444(7) Uani 1 1 d . A 4
C4 C 0.1627(2) 0.7042(4) 0.4989(2) 0.0558(9) Uani 1 1 d . A 4
H4 H 0.1696 0.7737 0.5411 0.067 Uiso 1 1 calc R A 4
C5 C 0.19721(19) 0.5612(4) 0.52064(19) 0.0555(9) Uani 1 1 d . A 4
H5 H 0.2254 0.5342 0.5778 0.067 Uiso 1 1 calc R A 4
C6 C 0.04118(17) 0.9749(4) 0.32108(18) 0.0475(8) Uani 1 1 d . A 4
C7 C 0.0428(2) 1.1373(4) 0.3245(2) 0.0743(12) Uani 1 1 d . A 4
H7 H 0.0721 1.1899 0.3758 0.089 Uiso 1 1 calc R A 4
C8 C 0.0000 1.2181(6) 0.2500 0.086(2) Uani 1 2 d S . 4
H8 H 0.0000 1.3273 0.2500 0.103 Uiso 1 2 calc SR . 4
C9 C 0.3065(2) 0.3207(4) 0.4020(2) 0.0526(9) Uani 1 1 d . B 4
C10 C 0.3155(2) 0.3362(5) 0.3276(2) 0.0798(12) Uani 1 1 d . B 4
C11 C 0.2614(4) 0.2641(7) 0.2528(3) 0.140(3) Uani 1 1 d . B 4
H11A H 0.2526 0.1589 0.2645 0.209 Uiso 1 1 calc R B 4
H11B H 0.2803 0.2614 0.2147 0.209 Uiso 1 1 calc R B 4
H11C H 0.2137 0.3220 0.2273 0.209 Uiso 1 1 calc R B 4
C12 C 0.3766(3) 0.4218(8) 0.3343(4) 0.150(2) Uani 1 1 d . B 4
H12A H 0.3822 0.4322 0.2876 0.180 Uiso 1 1 calc R B 4
H12B H 0.4121 0.4690 0.3855 0.180 Uiso 1 1 calc R B 4
O3 O 0.9529(2) 0.4760(6) 0.4045(3) 0.1508(15) Uani 1 1 d D C -1
H3 H 0.9184 0.4136 0.3746 0.226 Uiso 1 1 calc R C -1
C13 C 1.0045(4) 0.4061(9) 0.4772(6) 0.298(6) Uani 1 1 d D C -1
H13A H 0.9937 0.4331 0.5206 0.447 Uiso 1 1 calc R C -1
H13B H 1.0557 0.4408 0.4939 0.447 Uiso 1 1 calc R C -1
H13C H 1.0011 0.2944 0.4694 0.447 Uiso 1 1 calc R C -1

loop_
_atom_site_aniso_label
_atom_site_aniso_U_11
_atom_site_aniso_U_22
_atom_site_aniso_U_33
_atom_site_aniso_U_23
_atom_site_aniso_U_13
_atom_site_aniso_U_12
Cu1 0.0605(3) 0.0435(3) 0.0401(3) 0.0079(2) 0.0245(2) 0.0081(3)
N1 0.0642(16) 0.0444(16) 0.0416(13) 0.0080(12) 0.0242(12) 0.0073(13)
N2 0.0651(16) 0.0386(16) 0.0419(14) -0.0035(12) 0.0143(12) 0.0041(13)
N3 0.0493(19) 0.034(2) 0.0423(19) 0.000 0.0151(16) 0.000
O1 0.0686(14) 0.0459(14) 0.0449(11) 0.0052(10) 0.0280(10) 0.0056(11)
O2 0.0824(17) 0.088(2) 0.0713(16) -0.0260(15) 0.0255(14) -0.0088(16)
C1 0.0627(19) 0.042(2) 0.0472(17) 0.0011(15) 0.0263(15) 0.0065(16)
C2 0.0555(18) 0.043(2) 0.0418(16) 0.0080(15) 0.0178(14) 0.0089(16)
C3 0.0472(16) 0.0361(17) 0.0433(15) 0.0011(15) 0.0188(13) -0.0012(15)
C4 0.068(2) 0.047(2) 0.0403(17) -0.0017(15) 0.0199(15) 0.0056(16)
C5 0.067(2) 0.051(2) 0.0407(16) 0.0071(16) 0.0226(15) 0.0060(17)
C6 0.0442(17) 0.0361(19) 0.0458(17) -0.0012(14) 0.0118(14) 0.0011(14)
C7 0.073(2) 0.044(2) 0.058(2) -0.0076(18) 0.0004(19) 0.0012(19)
C8 0.095(4) 0.030(3) 0.070(4) 0.000 -0.001(3) 0.000
C9 0.061(2) 0.045(2) 0.0468(18) 0.0022(16) 0.0239(16) 0.0130(18)
C10 0.104(3) 0.082(3) 0.073(2) 0.006(2) 0.060(2) 0.009(3)
C11 0.196(6) 0.175(7) 0.065(3) -0.014(3) 0.079(3) -0.028(4)
C12 0.147(4) 0.177(6) 0.180(5) 0.021(5) 0.123(4) -0.017(4)
O3 0.167(3) 0.135(4) 0.203(4) 0.024(3) 0.134(3) 0.015(3)
C13 0.238(5) 0.098(6) 0.721(18) 0.061(8) 0.364(8) 0.056(5)

loop_
_atom_type_symbol
_atom_type_description
_atom_type_scat_dispersion_real
_atom_type_scat_dispersion_imag
_atom_type_scat_source
C C 0.0033 0.0016 'International Tables Vol C Tables 4.2.6.8 and 6.1.1.4'
H H 0.0000 0.0000 'International Tables Vol C Tables 4.2.6.8 and 6.1.1.4'
N N 0.0061 0.0033 'International Tables Vol C Tables 4.2.6.8 and 6.1.1.4'
O O 0.0106 0.0060 'International Tables Vol C Tables 4.2.6.8 and 6.1.1.4'
Cu Cu 0.3201 1.2651 'International Tables Vol C Tables 4.2.6.8 and 6.1.1.4'

loop_
_geom_angle_atom_site_label_1
_geom_angle_atom_site_label_2
_geom_angle_atom_site_label_3
_geom_angle
_geom_angle_site_symmetry_1
_geom_angle_site_symmetry_3
O1 Cu1 O1 180.00(12) 7_556 .
O1 Cu1 N1 90.18(10) 7_556 .
O1 Cu1 N1 89.82(10) . .
O1 Cu1 N1 89.82(10) 7_556 7_556
O1 Cu1 N1 90.18(10) . 7_556
N1 Cu1 N1 179.999(1) . 7_556
C5 N1 C1 115.5(3) . .
C5 N1 Cu1 121.5(2) . .
C1 N1 Cu1 123.0(2) . .
C3 N2 C6 130.6(3) . .
C3 N2 H2A 114.7 . .
C6 N2 H2A 114.7 . .
C6 N3 C6 117.1(4) 2 .
C9 O1 Cu1 109.6(2) . .
N1 C1 C2 124.3(3) . .
N1 C1 H1 117.8 . .
C2 C1 H1 117.8 . .
C1 C2 C3 119.4(3) . .
C1 C2 H2 120.3 . .
C3 C2 H2 120.3 . .
N2 C3 C2 126.1(3) . .
N2 C3 C4 117.4(3) . .
C2 C3 C4 116.5(3) . .
C5 C4 C3 120.9(3) . .
C5 C4 H4 119.5 . .
C3 C4 H4 119.5 . .
N1 C5 C4 123.3(3) . .
N1 C5 H5 118.4 . .
C4 C5 H5 118.4 . .
N3 C6 C7 123.7(3) . .
N3 C6 N2 119.7(3) . .
C7 C6 N2 116.6(3) . .
C8 C7 C6 117.9(3) . .
C8 C7 H7 121.0 . .
C6 C7 H7 121.0 . .
C7 C8 C7 119.7(5) . 2
C7 C8 H8 120.2 . .
C7 C8 H8 120.2 2 .
O2 C9 O1 121.6(3) . .
O2 C9 C10 119.9(4) . .
O1 C9 C10 118.5(3) . .
C11 C10 C12 122.0(5) . .
C11 C10 C9 118.2(4) . .
C12 C10 C9 119.9(4) . .
C10 C12 H12A 120.0 . .
C10 C12 H12B 120.0 . .
H12A C12 H12B 120.0 . .
C13 O3 H3 109.5 . .
O3 C13 H13A 109.5 . .
O3 C13 H13B 109.5 . .
H13A C13 H13B 109.5 . .
O3 C13 H13C 109.5 . .
H13A C13 H13C 109.5 . .
H13B C13 H13C 109.5 . .

loop_
_geom_bond_atom_site_label_1
_geom_bond_atom_site_label_2
_geom_bond_distance
_geom_bond_site_symmetry_2
Cu1 O1 1.960(2) 7_556
Cu1 O1 1.960(2) .
Cu1 N1 2.016(3) .
Cu1 N1 2.016(3) 7_556
N1 C5 1.350(4) .
N1 C1 1.350(4) .
N2 C3 1.371(4) .
N2 C6 1.391(4) .
N2 H2A 0.8600 .
N3 C6 1.325(3) 2
N3 C6 1.325(3) .
O1 C9 1.258(4) .
O2 C9 1.249(4) .
C1 C2 1.370(4) .
C1 H1 0.9300 .
C2 C3 1.384(4) .
C2 H2 0.9300 .
C3 C4 1.389(4) .
C4 C5 1.357(4) .
C4 H4 0.9300 .
C5 H5 0.9300 .
C6 C7 1.384(5) .
C7 C8 1.370(4) .
C7 H7 0.9300 .
C8 C7 1.370(4) 2
C8 H8 0.9300 .
C9 C10 1.483(5) .
C10 C11 1.381(6) .
C10 C12 1.384(7) .
C11 H11A 0.9600 .
C11 H11B 0.9600 .
C11 H11C 0.9600 .
C12 H12A 0.9300 .
C12 H12B 0.9300 .
O3 C13 1.337(8) .
O3 H3 0.8200 .
C13 H13A 0.9600 .
C13 H13B 0.9600 .
C13 H13C 0.9600 .

loop_
_geom_hbond_atom_site_label_D
_geom_hbond_atom_site_label_H
_geom_hbond_atom_site_label_A
_geom_hbond_distance_DH
_geom_hbond_distance_HA
_geom_hbond_distance_DA
_geom_hbond_angle_DHA
_geom_hbond_site_symmetry_A
N2 H2A O2 0.86 1.99 2.791(4) 154.9 7_566

loop_
_geom_torsion_atom_site_label_1
_geom_torsion_atom_site_label_2
_geom_torsion_atom_site_label_3
_geom_torsion_atom_site_label_4
_geom_torsion
_geom_torsion_site_symmetry_1
_geom_torsion_site_symmetry_4
O1 Cu1 N1 C5 25.4(3) 7_556 .
O1 Cu1 N1 C5 -154.6(3) . .
N1 Cu1 N1 C5 55(8) 7_556 .
O1 Cu1 N1 C1 -155.7(3) 7_556 .
O1 Cu1 N1 C1 24.3(3) . .
N1 Cu1 N1 C1 -126(8) 7_556 .
O1 Cu1 O1 C9 -145(19) 7_556 .
N1 Cu1 O1 C9 84.0(2) . .
N1 Cu1 O1 C9 -96.0(2) 7_556 .
C5 N1 C1 C2 0.6(5) . .
Cu1 N1 C1 C2 -178.4(3) . .
N1 C1 C2 C3 1.1(5) . .
C6 N2 C3 C2 -0.8(5) . .
C6 N2 C3 C4 177.0(3) . .
C1 C2 C3 N2 176.9(3) . .
C1 C2 C3 C4 -0.9(5) . .
N2 C3 C4 C5 -178.8(3) . .
C2 C3 C4 C5 -0.8(5) . .
C1 N1 C5 C4 -2.4(5) . .
Cu1 N1 C5 C4 176.6(3) . .
C3 C4 C5 N1 2.6(6) . .
C6 N3 C6 C7 0.3(3) 2 .
C6 N3 C6 N2 -179.9(3) 2 .
C3 N2 C6 N3 24.8(5) . .
C3 N2 C6 C7 -155.3(4) . .
N3 C6 C7 C8 -0.6(5) . .
N2 C6 C7 C8 179.5(3) . .
C6 C7 C8 C7 0.3(3) . 2
Cu1 O1 C9 O2 2.5(4) . .
Cu1 O1 C9 C10 -177.2(2) . .
O2 C9 C10 C11 -179.3(4) . .
O1 C9 C10 C11 0.4(6) . .
O2 C9 C10 C12 0.3(6) . .
O1 C9 C10 C12 -179.9(4) . .
